data_7250401
loop_
_publ_author_name
'Kopylova, Yu. O.'
'Volkov, S. N.'
'Krzhizhanovskaya, M. G.'
'Banaru, A. M.'
'Yukhno, V. A.'
'Aksenov, S. M.'
'Bubnova, R. S.'

_publ_section_title
;
 Thermal evolution of the Ca2B2O5 crystal structure through \g &#x2194;
 \b&#x2032; &#x2194; \a phase transitions and the crystal structure of the
 incommensurately modulated \b&#x2032;-phase
;
_journal_issue 24
_journal_name_full CrystEngComm
_journal_page_first 4196
_journal_page_last 4208
_journal_paper_doi 10.1039/D5CE00200A
_journal_volume 27
_journal_year 2025
_chemical_formula_sum 'B2 Ca2 O5'
_chemical_formula_weight 181.8
_space_group_IT_number 14
_space_group_name_Hall '-P 2ybc'
_space_group_name_H-M_alt 'P 1 21/c 1'
_symmetry_cell_setting monoclinic
_symmetry_space_group_name_H-M 'P 1 21/c 1'
_audit_block_doi 10.5517/ccdc.csd.cc2mfw76
_audit_update_record
;
2025-02-23 deposited with the CCDC.	2025-05-06 downloaded from the CCDC.
;
_cell_angle_alpha 90
_cell_angle_beta 92.277
_cell_angle_gamma 90
_cell_formula_units_Z 2
_cell_length_a 3.6429
_cell_length_b 5.2104
_cell_length_c 11.6055
_cell_measurement_reflns_used 1230
_cell_measurement_temperature 850.0(7)
_cell_measurement_theta_max 28.58
_cell_measurement_theta_min 4.27
_cell_modulation_dimension 2
_cell_volume 220.110
_computing_cell_refinement 'CrysAlisPro 1.171.42.49 (Rigaku OD, 2022)'
_computing_data_collection 'CrysAlisPro 1.171.42.49 (Rigaku OD, 2022)'
_computing_data_reduction 'CrysAlisPro 1.171.42.49 (Rigaku OD, 2022)'
_diffrn_ambient_temperature 850
_diffrn_detector 'Hybrid Pixel Array Detector'
_diffrn_detector_area_resol_mean 10.0000
_diffrn_measured_fraction_theta_full 0.998
_diffrn_measured_fraction_theta_max 0.51
_diffrn_measurement_device 'four-circle diffractometer'
_diffrn_measurement_device_type 'XtaLAB Synergy, Single source at home/near, HyPix'
_diffrn_measurement_method '\w scans'
_diffrn_radiation_monochromator mirror
_diffrn_radiation_probe x-ray
_diffrn_radiation_source 'X-ray tube'
_diffrn_radiation_type 'Mo K\a'
_diffrn_radiation_wavelength 0.71073
_diffrn_reflns_av_R_equivalents 0.0528
_diffrn_reflns_av_unetI/netI 0.0643
_diffrn_reflns_limit_h_max 5
_diffrn_reflns_limit_h_min -5
_diffrn_reflns_limit_index_m_1_max 1
_diffrn_reflns_limit_index_m_1_min -1
_diffrn_reflns_limit_index_m_2_max 1
_diffrn_reflns_limit_index_m_2_min -1
_diffrn_reflns_limit_k_max 5
_diffrn_reflns_limit_k_min -7
_diffrn_reflns_limit_l_max 15
_diffrn_reflns_limit_l_min -15
_diffrn_reflns_number 12040
_diffrn_reflns_theta_full 27.76
_diffrn_reflns_theta_max 29.16
_diffrn_reflns_theta_min 3.51
_diffrn_source 'micro-focus sealed X-ray tube'
_exptl_absorpt_coefficient_mu 2.504
_exptl_absorpt_correction_T_max 1
_exptl_absorpt_correction_T_min 0.816
_exptl_absorpt_correction_type multi-scan
_exptl_absorpt_process_details
;
CrysAlisPro 1.171.42.49 (Rigaku Oxford Diffraction, 2022)
Empirical absorption correction using spherical harmonics,
implemented in SCALE3 ABSPACK scaling algorithm.
;
_exptl_crystal_colour colourless
_exptl_crystal_density_diffrn 2.7427
_exptl_crystal_description prizm
_exptl_crystal_F_000 180
_exptl_crystal_size_max 0.12
_exptl_crystal_size_mid 0.11
_exptl_crystal_size_min 0.05
_refine_diff_density_max 1.28
_refine_diff_density_min -1.39
_refine_ls_extinction_method none
_refine_ls_goodness_of_fit_gt 2.3548
_refine_ls_goodness_of_fit_ref 1.2859
_refine_ls_number_constraints 0
_refine_ls_number_parameters 200
_refine_ls_number_reflns 2716
_refine_ls_number_restraints 0
_refine_ls_R_factor_all 0.1752
_refine_ls_R_factor_gt 0.0528
_refine_ls_shift/su_max 0.0228
_refine_ls_shift/su_mean 0.0022
_refine_ls_structure_factor_coef Fsqd
_refine_ls_weighting_details 'calc w=1/[\s^2^(Fo^2^)+(0.02P)^2^+0.0000P] where P=(Fo^2^+2Fc^2^)/3'
_refine_ls_weighting_scheme sigma
_refine_ls_wR_factor_gt 0.1081
_refine_ls_wR_factor_ref 0.1280
_reflns_number_gt 731
_reflns_number_total 2716
_reflns_threshold_expression I>3\s(I)
_cod_data_source_file d5ce00200a2.cif
_cod_data_source_block I_CCDC3
_cod_depositor_comments
;
The following automatic conversions were performed:

data item '_diffrn_radiation_probe' value 'X-ray' was changed to
'x-ray' in accordance with the
/home/data/users/saulius/crontab/automatic-downloads/rss-feeds/RSC/lib/dictionaries/cif_core.dic
dictionary named 'cif_core.dic' version 2.4.2 last updated on
2011-04-26.

Automatic conversion script
Id: cif_fix_values 8170 2020-07-09 18:12:32Z antanas 

 Adding full bibliography for 7250398--7250409.cif.
;
_cod_original_cell_volume 220.1097
_cod_database_code 7250401

loop_
_space_group_symop_id
_space_group_symop_operation_xyz
1 x,y,z
2 -x,y+0.5,-z+0.5
3 -x,-y,-z
4 x,-y+0.5,z+0.5

loop_
_space_group_symop_ssg_id
_space_group_symop_ssg_operation_algebraic
1 x1,x2,x3,x4,x5
2 -x1,x2+1/2,-x3+1/2,-x5,-x4
3 -x1,-x2,-x3,-x4,-x5
4 x1,-x2+1/2,x3+1/2,x5,x4

loop_
_atom_site_label
_atom_site_type_symbol
_atom_site_fract_x
_atom_site_fract_y
_atom_site_fract_z
_atom_site_adp_type
_atom_site_U_iso_or_equiv
_atom_site_site_symmetry_multiplicity
_atom_site_occupancy
_atom_site_calc_flag
_atom_site_refinement_flags
_atom_site_disorder_assembly
_atom_site_disorder_group
Ca1 Ca 0.76472(13) -0.40086(8) 0.14387(5) Uani 0.03473(18) 4 1 d . . .
O1 O 0.7483(4) 0.8293(3) 0.4029(2) Uani 0.0727(10) 4 1 d . . .
O2 O 0.7521(5) 0.4066(3) 0.32931(16) Uani 0.0478(7) 4 1 d . . .
O3 O 0.4796(15) 0.0781(8) -0.0124(5) Uani 0.0507(16) 4 0.5 d . . .
B1 B 0.6790(6) 0.5828(4) 0.4075(2) Uani 0.0249(7) 4 1 d . . .

loop_
_atom_site_aniso_label
_atom_site_aniso_type_symbol
_atom_site_aniso_U_11
_atom_site_aniso_U_22
_atom_site_aniso_U_33
_atom_site_aniso_U_12
_atom_site_aniso_U_13
_atom_site_aniso_U_23
Ca1 Ca 0.0240(3) 0.0267(3) 0.0534(4) -0.00116(17) 0.0003(2) 0.0100(2)
O1 O 0.0358(11) 0.0233(9) 0.157(3) -0.0039(8) -0.0173(13) -0.0014(12)
O2 O 0.0537(12) 0.0463(11) 0.0430(12) 0.0180(8) -0.0032(9) -0.0190(8)
O3 O 0.074(3) 0.042(2) 0.038(3) 0.022(3) 0.0211(18) 0.003(2)
B1 B 0.0213(12) 0.0264(13) 0.0269(13) 0.0015(9) -0.0004(9) 0.0010(10)

loop_
_atom_site_displace_Fourier_atom_site_label
_atom_site_displace_Fourier_axis
_atom_site_displace_Fourier_wave_vector_seq_id
_atom_site_displace_Fourier_param_cos
_atom_site_displace_Fourier_param_sin
Ca1 x 1 -0.0052(3) -0.0033(3)
Ca1 y 1 0.00589(19) 0.0030(2)
Ca1 z 1 0.00387(9) 0.00311(10)
Ca1 x 2 0.0003(3) -0.0033(3)
Ca1 y 2 0.0008(2) 0.00266(19)
Ca1 z 2 0.00391(10) 0.00700(10)
O1 x 1 0.0006(12) -0.0058(10)
O1 y 1 0.0008(6) -0.0036(7)
O1 z 1 -0.0024(4) 0.0077(4)
O1 x 2 0.0098(11) 0.0076(10)
O1 y 2 0.0057(7) -0.0006(6)
O1 z 2 -0.0142(4) -0.0101(4)
O2 x 1 -0.0004(10) -0.0082(10)
O2 y 1 0.0026(6) 0.0007(7)
O2 z 1 0.0036(3) 0.0009(3)
O2 x 2 -0.0014(10) -0.0174(10)
O2 y 2 0.0032(6) -0.0133(6)
O2 z 2 0.0010(3) 0.0094(3)
O3 x 1 0.002(3) -0.005(2)
O3 y 1 -0.0007(13) -0.009(3)
O3 z 1 -0.0009(7) 0.0016(7)
O3 x 2 -0.007(2) -0.0117(19)
O3 y 2 0.0057(13) 0.003(2)
O3 z 2 -0.0007(7) 0.0043(6)
B1 x 1 0.0016(16) -0.0097(16)
B1 y 1 0.0006(12) -0.0024(12)
B1 z 1 0.0020(5) 0.0051(5)
B1 x 2 0.0009(17) -0.0051(16)
B1 y 2 0.0049(12) 0.0045(12)
B1 z 2 0.0003(5) -0.0007(5)

loop_
_atom_site_displace_special_func_atom_site_label
_atom_site_displace_special_func_sawtooth_ax
_atom_site_displace_special_func_sawtooth_ay
_atom_site_displace_special_func_sawtooth_az
_atom_site_displace_special_func_sawtooth_c
_atom_site_displace_special_func_sawtooth_w
? ? ? ? ? ?

loop_
_atom_site_Fourier_wave_vector_seq_id
_atom_site_fourier_wave_vector_q1_coeff
_atom_site_fourier_wave_vector_q2_coeff
1 1 0
2 0 1

loop_
_atom_site_occ_Fourier_atom_site_label
_atom_site_occ_Fourier_wave_vector_seq_id
_atom_site_occ_Fourier_param_cos
_atom_site_occ_Fourier_param_sin
O3 1 0.040(7) -0.234(13)
O3 2 0.016(6) 0.037(11)

loop_
_atom_site_occ_special_func_atom_site_label
_atom_site_occ_special_func_crenel_c
_atom_site_occ_special_func_crenel_w
? ? ?

loop_
_atom_site_U_Fourier_atom_site_label
_atom_site_U_Fourier_tens_elem
_atom_site_U_Fourier_wave_vector_seq_id
_atom_site_U_Fourier_param_cos
_atom_site_U_Fourier_param_sin
Ca1 U11 1 -0.0005(7) -0.0013(7)
Ca1 U22 1 -0.0026(7) -0.0013(6)
Ca1 U33 1 0.0083(9) 0.0048(8)
Ca1 U12 1 0.0007(6) 0.0003(5)
Ca1 U13 1 0.0010(6) -0.0012(6)
Ca1 U23 1 0.0021(6) 0.0014(5)
Ca1 U11 2 -0.0002(7) -0.0010(7)
Ca1 U22 2 0.0006(6) -0.0015(7)
Ca1 U33 2 0.0100(8) -0.0006(8)
Ca1 U12 2 -0.0006(5) 0.0003(5)
Ca1 U13 2 -0.0006(6) 0.0006(6)
Ca1 U23 2 0.0034(6) -0.0002(5)
O1 U11 1 -0.001(3) 0.001(3)
O1 U22 1 -0.002(2) 0.000(2)
O1 U33 1 0.046(5) 0.003(5)
O1 U12 1 0.002(2) 0.004(2)
O1 U13 1 -0.005(3) 0.000(3)
O1 U23 1 0.000(3) -0.006(3)
O2 U11 1 0.007(3) -0.007(3)
O2 U22 1 0.006(3) -0.003(2)
O2 U33 1 -0.001(3) -0.002(3)
O2 U12 1 0.008(2) -0.004(2)
O2 U13 1 0.000(2) 0.002(2)
O2 U23 1 0.001(2) 0.001(2)
O2 U11 2 0.005(3) -0.007(3)
O2 U22 2 0.000(2) -0.003(2)
O2 U33 2 0.009(3) 0.005(2)
O2 U12 2 0.006(2) -0.002(2)
O2 U13 2 -0.004(2) -0.0029(19)
O2 U23 2 -0.003(2) -0.0078(18)
O3 U11 1 0 0
O3 U22 1 0 0
O3 U33 1 0.006(5) 0.009(7)
O3 U12 1 0.017(6) 0.016(5)
O3 U13 1 0 0
O3 U23 1 0 0
O3 U11 2 0 0
O3 U22 2 0 0
O3 U33 2 0 0.003(5)
O3 U12 2 0 0
O3 U13 2 0 0
O3 U23 2 0.006(5) 0
B1 U11 1 0.007(4) 0.000(4)
B1 U22 1 -0.003(4) 0.004(4)
B1 U33 1 -0.004(4) -0.002(3)
B1 U12 1 0.003(3) 0.004(3)
B1 U13 1 0.004(3) 0.001(3)
B1 U23 1 0.003(3) -0.006(3)
B1 U11 2 -0.008(4) 0.000(4)
B1 U22 2 0.002(4) -0.007(4)
B1 U33 2 0.004(4) 0.004(4)
B1 U12 2 -0.005(3) 0.001(3)
B1 U13 2 -0.003(3) -0.005(3)
B1 U23 2 0.001(3) -0.005(3)

loop_
_atom_type_symbol
_atom_type_scat_dispersion_real
_atom_type_scat_dispersion_imag
_atom_type_scat_source
B 0.0013 0.0007 'International Tables Vol C tables 4.2.6.8 and 6.1.1.1'
Ca 0.2262 0.3064 'International Tables Vol C tables 4.2.6.8 and 6.1.1.1'
O 0.0106 0.0060 'International Tables Vol C tables 4.2.6.8 and 6.1.1.1'

loop_
_cell_wave_vector_seq_id
_cell_wave_vector_x
_cell_wave_vector_y
_cell_wave_vector_z
1 -0.134500 0.376000 0.109500
2 -0.134500 -0.376000 0.109500

loop_
_exptl_crystal_face_index_h
_exptl_crystal_face_index_k
_exptl_crystal_face_index_l
_exptl_crystal_face_perp_dist
? ? ? ?

loop_
_geom_angle_atom_site_label_1
_geom_angle_atom_site_label_2
_geom_angle_atom_site_label_3
_geom_angle_site_ssg_symmetry_1
_geom_angle_site_ssg_symmetry_2
_geom_angle_site_ssg_symmetry_3
_geom_angle
_geom_angle_min
_geom_angle_max
_geom_angle_publ_flag
O1 Ca1 O1 1_54555 . 2_63555 112.7(3) 105.6(3) 119.8(3) ?
O1 Ca1 O1 1_54555 . 2_73555 118.7(3) 114.4(3) 122.6(3) ?
O1 Ca1 O1 1_54555 . 4_55455 150.2(2) 145.5(2) 154.92(19) ?
O1 Ca1 O2 1_54555 . 1_54555 47.0(2) 42.7(2) 51.3(2) ?
O1 Ca1 O2 1_54555 . 2_64555 66.8(2) 64.1(2) 69.5(2) ?
O1 Ca1 O2 1_54555 . 2_74555 70.9(2) 67.7(2) 73.5(2) ?
O1 Ca1 O3 1_54555 . 1_54555 140.8(3) 137.1(3) 144.6(3) ?
O1 Ca1 O3 1_54555 . . 102.4(4) 99.6(4) 105.4(4) ?
O1 Ca1 O3 1_54555 . 3_65555 107.8(5) 104.3(5) 111.7(5) ?
O1 Ca1 O1 2_63555 . 2_73555 100.8(3) 97.8(3) 103.4(3) ?
O1 Ca1 O1 2_63555 . 4_55455 82.5(3) 76.8(3) 88.1(3) ?
O1 Ca1 O2 2_63555 . 1_54555 84.9(3) 79.6(3) 90.6(3) ?
O1 Ca1 O2 2_63555 . 2_64555 79.5(3) 77.7(2) 81.9(3) ?
O1 Ca1 O2 2_63555 . 2_74555 171.8(3) 166.2(3) 175.6(3) ?
O1 Ca1 O3 2_63555 . 1_54555 36.0(3) 31.9(3) 40.3(3) ?
O1 Ca1 O3 2_63555 . . 95.6(4) 92.5(4) 98.5(4) ?
O1 Ca1 O3 2_63555 . 3_65555 90.2(5) 86.4(5) 93.5(5) ?
O1 Ca1 O1 2_73555 . 4_55455 80.7(3) 78.9(3) 82.4(3) ?
O1 Ca1 O2 2_73555 . 1_54555 89.9(3) 85.0(3) 94.7(3) ?
O1 Ca1 O2 2_73555 . 2_64555 173.1(3) 166.2(3) 179.0(3) ?
O1 Ca1 O2 2_73555 . 2_74555 82.5(3) 79.8(3) 85.4(3) ?
O1 Ca1 O3 2_73555 . 1_54555 67.5(4) 66.0(3) 68.9(4) ?
O1 Ca1 O3 2_73555 . . 124.2(4) 120.3(4) 128.3(4) ?
O1 Ca1 O3 2_73555 . 3_65555 122.2(5) 117.7(5) 127.0(5) ?
O1 Ca1 O2 4_55455 . 1_54555 162.4(2) 158.4(2) 167.0(3) ?
O1 Ca1 O2 4_55455 . 2_64555 92.7(2) 86.9(2) 98.6(2) ?
O1 Ca1 O2 4_55455 . 2_74555 91.4(2) 87.2(2) 96.0(2) ?
O1 Ca1 O3 4_55455 . 1_54555 65.4(4) 62.2(3) 68.8(4) ?
O1 Ca1 O3 4_55455 . . 49.1(4) 47.0(4) 51.4(4) ?
O1 Ca1 O3 4_55455 . 3_65555 44.5(5) 41.9(5) 47.5(5) ?
O2 Ca1 O2 1_54555 . 2_64555 96.8(3) 93.6(3) 99.7(3) ?
O2 Ca1 O2 1_54555 . 2_74555 102.1(3) 95.9(3) 107.6(3) ?
O2 Ca1 O3 1_54555 . 1_54555 97.4(4) 95.2(4) 99.8(4) ?
O2 Ca1 O3 1_54555 . . 144.8(4) 141.0(4) 148.1(4) ?
O2 Ca1 O3 1_54555 . 3_65555 147.7(5) 143.5(5) 151.4(5) ?
O2 Ca1 O2 2_64555 . 2_74555 96.3(2) 93.1(2) 98.9(3) ?
O2 Ca1 O3 2_64555 . 1_54555 111.1(3) 108.2(4) 114.1(3) ?
O2 Ca1 O3 2_64555 . . 49.3(3) 46.5(3) 52.2(3) ?
O2 Ca1 O3 2_64555 . 3_65555 51.1(4) 48.0(4) 54.2(4) ?
O2 Ca1 O3 2_74555 . 1_54555 144.0(3) 138.5(3) 149.6(3) ?
O2 Ca1 O3 2_74555 . . 76.9(4) 75.3(4) 78.7(4) ?
O2 Ca1 O3 2_74555 . 3_65555 82.2(5) 80.0(5) 84.7(5) ?
O3 Ca1 O3 1_54555 . . 103.4(5) 99.9(5) 107.0(5) ?
O3 Ca1 O3 1_54555 . 3_65555 96.9(6) 92.5(6) 101.3(6) ?
O3 Ca1 O3 . . 3_65555 6.5(6) 5.5(6) 7.6(6) ?
O1 B1 O2 . . . 127.5(11) 124.7(11) 130.2(11) ?
O1 B1 O3 . . 2_65555 97.8(14) 88.7(14) 107.3(14) ?
O1 B1 O3 . . 4_55555 133.0(13) 124.3(13) 142.3(13) ?
O2 B1 O3 . . 2_65555 134.7(14) 126.7(14) 141.9(15) ?
O2 B1 O3 . . 4_55555 99.2(12) 91.4(12) 106.2(12) ?
O3 B1 O3 2_65555 . 4_55555 35.8(12) 32.0(11) 39.5(11) ?

loop_
_geom_bond_atom_site_label_1
_geom_bond_atom_site_label_2
_geom_bond_site_ssg_symmetry_1
_geom_bond_site_ssg_symmetry_2
_geom_bond_distance
_geom_bond_distance_min
_geom_bond_distance_max
_geom_bond_publ_flag
Ca1 O1 . 1_54555 3.229(9) 2.930(9) 3.556(9) ?
Ca1 O1 . 2_63555 2.388(8) 2.366(8) 2.420(8) ?
Ca1 O1 . 2_73555 2.347(8) 2.288(8) 2.408(8) ?
Ca1 O1 . 4_55455 2.819(10) 2.476(10) 3.170(10) ?
Ca1 O2 . 1_54555 2.380(7) 2.316(8) 2.438(8) ?
Ca1 O2 . 2_64555 2.502(8) 2.427(8) 2.585(8) ?
Ca1 O2 . 2_74555 2.395(8) 2.366(8) 2.417(8) ?
Ca1 O3 . 1_54555 3.404(19) 3.30(2) 3.51(2) ?
Ca1 O3 . . 3.236(19) 3.12(2) 3.35(2) ?
Ca1 O3 . 3_65555 2.419(18) 2.37(2) 2.46(2) ?
B1 O1 . . 1.318(14) 1.296(14) 1.355(14) ?
B1 O2 . . 1.332(14) 1.303(14) 1.370(14) ?
B1 O3 . 2_65555 1.37(2) 1.33(2) 1.41(2) ?
B1 O3 . 4_55555 1.47(2) 1.45(2) 1.48(2) ?

loop_
_geom_hbond_atom_site_label_D
_geom_hbond_atom_site_label_H
_geom_hbond_atom_site_label_A
_geom_hbond_site_symmetry_D
_geom_hbond_site_symmetry_H
_geom_hbond_site_symmetry_A
_geom_hbond_distance_DH
_geom_hbond_distance_HA
_geom_hbond_distance_DA
_geom_hbond_angle_DHA
_geom_hbond_publ_flag
? ? ? ? ? ? ? ? ? ? ?

loop_
_geom_torsion_atom_site_label_1
_geom_torsion_atom_site_label_2
_geom_torsion_atom_site_label_3
_geom_torsion_atom_site_label_4
_geom_torsion_site_ssg_symmetry_1
_geom_torsion_site_ssg_symmetry_2
_geom_torsion_site_ssg_symmetry_3
_geom_torsion_site_ssg_symmetry_4
_geom_torsion_av
_geom_torsion_min
_geom_torsion_max
? ? ? ? ? ? ? ? ? ? ?

loop_
_restr_angle_atom_site_label_1
_restr_angle_site_symmetry_1
_restr_angle_atom_site_label_2
_restr_angle_site_symmetry_2
_restr_angle_atom_site_label_3
_restr_angle_site_symmetry_3
_restr_angle_target
_restr_angle_target_weight_param
? ? ? ? ? ? ? ?

loop_
_restr_distance_atom_site_label_1
_restr_distance_site_symmetry_1
_restr_distance_atom_site_label_2
_restr_distance_site_symmetry_2
_restr_distance_target
_restr_distance_target_weight_param
? ? ? ? ? ?

loop_
_restr_equal_angle_atom_site_label_1
_restr_equal_angle_site_symmetry_1
_restr_equal_angle_atom_site_label_2
_restr_equal_angle_site_symmetry_2
_restr_equal_angle_atom_site_label_3
_restr_equal_angle_site_symmetry_3
_restr_equal_angle_class_class_id
_restr_equal_angle_class_target_weight_param
? ? ? ? ? ? ? ?

loop_
_restr_equal_distance_atom_site_label_1
_restr_equal_distance_site_symmetry_1
_restr_equal_distance_atom_site_label_2
_restr_equal_distance_site_symmetry_2
_restr_equal_distance_class_class_id
_restr_equal_distance_class_target_weight_param
? ? ? ? ? ?

loop_
_restr_equal_torsion_atom_site_label_1
_restr_equal_torsion_site_symmetry_1
_restr_equal_torsion_atom_site_label_2
_restr_equal_torsion_site_symmetry_2
_restr_equal_torsion_atom_site_label_3
_restr_equal_torsion_site_symmetry_3
_restr_equal_torsion_atom_site_label_4
_restr_equal_torsion_site_symmetry_4
_restr_equal_torsion_class_class_id
_restr_equal_torsion_class_target_weight_param
? ? ? ? ? ? ? ? ? ?

loop_
_restr_torsion_atom_site_label_1
_restr_torsion_site_symmetry_1
_restr_torsion_atom_site_label_2
_restr_torsion_site_symmetry_2
_restr_torsion_atom_site_label_3
_restr_torsion_site_symmetry_3
_restr_torsion_atom_site_label_4
_restr_torsion_site_symmetry_4
_restr_torsion_angle_target
_restr_torsion_weight_param
? ? ? ? ? ? ? ? ? ?

loop_
_twin_individual_id
_twin_individual_mass_fraction_refined
_twin_individual_twin_matrix_11
_twin_individual_twin_matrix_12
_twin_individual_twin_matrix_13
_twin_individual_twin_matrix_21
_twin_individual_twin_matrix_22
_twin_individual_twin_matrix_23
_twin_individual_twin_matrix_31
_twin_individual_twin_matrix_32
_twin_individual_twin_matrix_33
? ? ? ? ? ? ? ? ? ? ?

loop_
_jana_atom_site_adp_c_label
_jana_atom_site_adp_c_type_symbol
_jana_atom_site_adp_c_111
_jana_atom_site_adp_c_112
_jana_atom_site_adp_c_113
_jana_atom_site_adp_c_122
_jana_atom_site_adp_c_123
_jana_atom_site_adp_c_133
_jana_atom_site_adp_c_222
_jana_atom_site_adp_c_223
_jana_atom_site_adp_c_233
_jana_atom_site_adp_c_333
? ? ? ? ? ? ? ? ? ? ? ?

loop_
_jana_atom_site_adp_d_label
_jana_atom_site_adp_d_type_symbol
_jana_atom_site_adp_d_1111
_jana_atom_site_adp_d_1112
_jana_atom_site_adp_d_1113
_jana_atom_site_adp_d_1122
_jana_atom_site_adp_d_1123
_jana_atom_site_adp_d_1133
_jana_atom_site_adp_d_1222
_jana_atom_site_adp_d_1223
_jana_atom_site_adp_d_1233
_jana_atom_site_adp_d_1333
_jana_atom_site_adp_d_2222
_jana_atom_site_adp_d_2223
_jana_atom_site_adp_d_2233
_jana_atom_site_adp_d_2333
_jana_atom_site_adp_d_3333
? ? ? ? ? ? ? ? ? ? ? ? ? ? ? ? ?

loop_
_jana_atom_site_adp_e_label
_jana_atom_site_adp_e_type_symbol
_jana_atom_site_adp_e_11111
_jana_atom_site_adp_e_11112
_jana_atom_site_adp_e_11113
_jana_atom_site_adp_e_11122
_jana_atom_site_adp_e_11123
_jana_atom_site_adp_e_11133
_jana_atom_site_adp_e_11222
_jana_atom_site_adp_e_11223
_jana_atom_site_adp_e_11233
_jana_atom_site_adp_e_11333
_jana_atom_site_adp_e_12222
_jana_atom_site_adp_e_12223
_jana_atom_site_adp_e_12233
_jana_atom_site_adp_e_12333
_jana_atom_site_adp_e_13333
_jana_atom_site_adp_e_22222
_jana_atom_site_adp_e_22223
_jana_atom_site_adp_e_22233
_jana_atom_site_adp_e_22333
_jana_atom_site_adp_e_23333
_jana_atom_site_adp_e_33333
? ? ? ? ? ? ? ? ? ? ? ? ? ? ? ? ? ? ? ? ? ? ?

loop_
_jana_atom_site_adp_f_label
_jana_atom_site_adp_f_type_symbol
_jana_atom_site_adp_f_111111
_jana_atom_site_adp_f_111112
_jana_atom_site_adp_f_111113
_jana_atom_site_adp_f_111122
_jana_atom_site_adp_f_111123
_jana_atom_site_adp_f_111133
_jana_atom_site_adp_f_111222
_jana_atom_site_adp_f_111223
_jana_atom_site_adp_f_111233
_jana_atom_site_adp_f_111333
_jana_atom_site_adp_f_112222
_jana_atom_site_adp_f_112223
_jana_atom_site_adp_f_112233
_jana_atom_site_adp_f_112333
_jana_atom_site_adp_f_113333
_jana_atom_site_adp_f_122222
_jana_atom_site_adp_f_122223
_jana_atom_site_adp_f_122233
_jana_atom_site_adp_f_122333
_jana_atom_site_adp_f_123333
_jana_atom_site_adp_f_133333
_jana_atom_site_adp_f_222222
_jana_atom_site_adp_f_222223
_jana_atom_site_adp_f_222233
_jana_atom_site_adp_f_222333
_jana_atom_site_adp_f_223333
_jana_atom_site_adp_f_233333
_jana_atom_site_adp_f_333333
? ? ? ? ? ? ? ? ? ? ? ? ? ? ? ? ? ? ? ? ? ? ? ? ? ? ? ? ? ?

loop_
_jana_atom_site_crenel_ortho_func_id
_jana_atom_site_crenel_ortho_func_c
_jana_atom_site_crenel_ortho_func_w
_jana_atom_site_crenel_ortho_func_eps
? ? ? ?

loop_
_jana_atom_site_occ_fourier_absolute_site_label
_jana_atom_site_occ_fourier_absolute
O3 0.5

loop_
_jana_atom_site_occ_legendre_atom_site_label
_jana_atom_site_occ_legendre_param_order
_jana_atom_site_occ_legendre_param_coeff
? ? ?

loop_
_jana_atom_site_occ_xharm_atom_site_label
_jana_atom_site_occ_xharm_param_order
_jana_atom_site_occ_xharm_param_coeff
? ? ?

loop_
_jana_atom_site_occ_crenel_ortho_atom_site_label
_jana_atom_site_occ_crenel_ortho_param_order
_jana_atom_site_occ_crenel_ortho_id
_jana_atom_site_occ_crenel_ortho_param_coeff
? ? ? ?

loop_
_jana_atom_site_displace_legendre_atom_site_label
_jana_atom_site_displace_legendre_axis
_jana_atom_site_displace_legendre_param_order
_jana_atom_site_displace_legendre_param_coeff
? ? ? ?

loop_
_jana_atom_site_displace_xharm_site_label
_jana_atom_site_displace_xharm_axis
_jana_atom_site_displace_xharm_param_order
_jana_atom_site_displace_xharm_param_coeff
? ? ? ?

loop_
_jana_atom_site_displace_crenel_ortho_atom_site_label
_jana_atom_site_displace_crenel_ortho_axis
_jana_atom_site_displace_crenel_ortho_id
_jana_atom_site_displace_crenel_ortho_param_order
_jana_atom_site_displace_crenel_ortho_param_coeff
? ? ? ? ?

loop_
_jana_atom_site_u_legendre_atom_site_label
_jana_atom_site_u_legendre_tens_elem
_jana_atom_site_u_legendre_param_order
_jana_atom_site_u_legendre_param_coeff
? ? ? ?

loop_
_jana_atom_site_u_xharm_atom_site_label
_jana_atom_site_u_xharm_tens_elem
_jana_atom_site_u_xharm_param_order
_jana_atom_site_u_xharm_param_coeff
? ? ? ?

loop_
_jana_atom_site_u_crenel_ortho_atom_site_label
_jana_atom_site_u_crenel_ortho_tens_elem
_jana_atom_site_u_crenel_ortho_id
_jana_atom_site_u_crenel_ortho_param_order
_jana_atom_site_u_crenel_ortho_param_coeff
? ? ? ? ?

loop_
_jana_atom_site_adp_c_fourier_atom_site_label
_jana_atom_site_adp_c_fourier_tens_elem
_jana_atom_site_adp_c_fourier_wave_vector_seq_id
_jana_atom_site_adp_c_fourier_param_cos
_jana_atom_site_adp_c_fourier_param_sin
? ? ? ? ?

loop_
_jana_atom_site_adp_d_fourier_atom_site_label
_jana_atom_site_adp_d_fourier_tens_elem
_jana_atom_site_adp_d_fourier_wave_vector_seq_id
_jana_atom_site_adp_d_fourier_param_cos
_jana_atom_site_adp_d_fourier_param_sin
? ? ? ? ?

loop_
_jana_atom_site_adp_e_fourier_atom_site_label
_jana_atom_site_adp_e_fourier_tens_elem
_jana_atom_site_adp_e_fourier_wave_vector_seq_id
_jana_atom_site_adp_e_fourier_param_cos
_jana_atom_site_adp_e_fourier_param_sin
? ? ? ? ?

loop_
_jana_atom_site_adp_f_fourier_atom_site_label
_jana_atom_site_adp_f_fourier_tens_elem
_jana_atom_site_adp_f_fourier_wave_vector_seq_id
_jana_atom_site_adp_f_fourier_param_cos
_jana_atom_site_adp_f_fourier_param_sin
? ? ? ? ?
